data_4508739
loop_
_publ_author_name
'Awaleh, Mohamed Osman'
'Badia, Antonella'
'Brisse, Fran\,cois'

_publ_section_title
;
 Influence of the Anion on the Structure of Bis(methylthio)methane
 Supramolecular Coordination Complexes
;
_journal_issue 12
_journal_name_full 'Crystal Growth &amp; Design'
_journal_page_first 2674
_journal_paper_doi 10.1021/cg060148f
_journal_volume 6
_journal_year 2006
_chemical_compound_source 'Synthesized by the authors. See text'
_chemical_formula_moiety 'C14 H18 Ag2 F8 O8 S4'
_chemical_formula_sum 'C14 H18 Ag2 F8 O8 S4'
_chemical_formula_weight 810.26
_chemical_name_systematic
; 
 ? 
;
_space_group_IT_number 2
_symmetry_cell_setting triclinic
_symmetry_space_group_name_Hall '-P 1'
_symmetry_space_group_name_H-M 'P -1'
_atom_sites_solution_hydrogens geom
_atom_sites_solution_primary direct
_atom_sites_solution_secondary difmap
_audit_creation_method SHELXL-97
_cell_angle_alpha 87.794(2)
_cell_angle_beta 83.849(2)
_cell_angle_gamma 83.473(2)
_cell_formula_units_Z 1
_cell_length_a 6.7508(2)
_cell_length_b 8.3046(3)
_cell_length_c 10.8924(4)
_cell_measurement_reflns_used 5380
_cell_measurement_temperature 150(2)
_cell_measurement_theta_max 69.00
_cell_measurement_theta_min 4.08
_cell_volume 602.99(4)
_computing_cell_refinement 'SMART (Bruker, 2003)'
_computing_data_collection 'SMART (Bruker, 2003)'
_computing_data_reduction 'SAINT (Bruker, 2004)'
_computing_molecular_graphics 'SHELXTL (Bruker, 1997)'
_computing_publication_material 'UdMX (local program)'
_computing_structure_refinement 'SHELXL97 (Sheldrick, 1997)'
_computing_structure_solution 'SHELXS97 (Sheldrick, 1997)'
_diffrn_ambient_temperature 150(2)
_diffrn_detector_area_resol_mean 5.5
_diffrn_measured_fraction_theta_full 0.955
_diffrn_measured_fraction_theta_max 0.955
_diffrn_measurement_device_type 'Bruker Smart 6000'
_diffrn_measurement_method \w
_diffrn_radiation_monochromator 'Montel 200 optics'
_diffrn_radiation_source 'Rotating Anode'
_diffrn_radiation_type CuK\a
_diffrn_radiation_wavelength 1.54178
_diffrn_reflns_av_R_equivalents 0.047
_diffrn_reflns_av_sigmaI/netI 0.0299
_diffrn_reflns_limit_h_max 8
_diffrn_reflns_limit_h_min -7
_diffrn_reflns_limit_k_max 9
_diffrn_reflns_limit_k_min -9
_diffrn_reflns_limit_l_max 13
_diffrn_reflns_limit_l_min -12
_diffrn_reflns_number 8191
_diffrn_reflns_theta_full 68.99
_diffrn_reflns_theta_max 68.99
_diffrn_reflns_theta_min 4.08
_diffrn_standards_decay_% 0.01
_diffrn_standards_number 52
_exptl_absorpt_coefficient_mu 17.242
_exptl_absorpt_correction_T_max 0.702
_exptl_absorpt_correction_T_min 0.443
_exptl_absorpt_correction_type multi-scan
_exptl_absorpt_process_details 'Sadabs (Sheldrick,1996)'
_exptl_crystal_colour Colorless
_exptl_crystal_density_diffrn 2.231
_exptl_crystal_density_method 'not measured'
_exptl_crystal_description needle-like
_exptl_crystal_F_000 396
_exptl_crystal_size_max 0.20
_exptl_crystal_size_mid 0.04
_exptl_crystal_size_min 0.02
_refine_diff_density_max 0.689
_refine_diff_density_min -0.983
_refine_diff_density_rms 0.136
_refine_ls_extinction_method none
_refine_ls_goodness_of_fit_ref 0.808
_refine_ls_hydrogen_treatment refU
_refine_ls_matrix_type full
_refine_ls_number_parameters 173
_refine_ls_number_reflns 2134
_refine_ls_number_restraints 0
_refine_ls_restrained_S_all 0.808
_refine_ls_R_factor_all 0.0356
_refine_ls_R_factor_gt 0.0337
_refine_ls_shift/su_max 0.000
_refine_ls_shift/su_mean 0.000
_refine_ls_structure_factor_coef Fsqd
_refine_ls_weighting_details 'calc w=1/[\s^2^(Fo^2^)+(0.1000P)^2^+0.0000P] where P=(Fo^2^+2Fc^2^)/3'
_refine_ls_weighting_scheme calc
_refine_ls_wR_factor_gt 0.0919
_refine_ls_wR_factor_ref 0.0946
_reflns_number_gt 1970
_reflns_number_total 2134
_reflns_threshold_expression I>2\s(I)
_cod_data_source_file cg060148fsup10.cif
_cod_data_source_block complex10
_cod_depositor_comments
;
The following automatic conversions were performed:

'_symmetry_cell_setting' value 'Triclinic' changed to 'triclinic'
according to /home/saulius/struct/CIF-dictionaries/cif_core.dic
dictionary named 'cif_core.dic' version 2.4.2 from
2011-04-26.

'_refine_ls_hydrogen_treatment' value 'RefU' changed to
'refU' according to
/home/saulius/struct/CIF-dictionaries/cif_core.dic dictionary named
'cif_core.dic' version 2.4.2 from 2011-04-26.

'_geom_bond_publ_flag'
value 'Y' changed to 'y' according to
/home/saulius/struct/CIF-dictionaries/cif_core.dic dictionary named
'cif_core.dic' version 2.4.2 from 2011-04-26 (20
times).

'_geom_angle_publ_flag' value 'Y' changed to 'y' according
to /home/saulius/struct/CIF-dictionaries/cif_core.dic dictionary
named 'cif_core.dic' version 2.4.2 from 2011-04-26 (32 times).

Automatic conversion script
Id: cif_fix_values 1891 2012-01-12 08:04:46Z andrius 
;
_cod_original_sg_symbol_H-M P-1
_cod_database_code 4508739

loop_
_symmetry_equiv_pos_as_xyz
'x, y, z'
'-x, -y, -z'

loop_
_atom_site_label
_atom_site_type_symbol
_atom_site_fract_x
_atom_site_fract_y
_atom_site_fract_z
_atom_site_U_iso_or_equiv
_atom_site_adp_type
_atom_site_occupancy
_atom_site_symmetry_multiplicity
_atom_site_calc_flag
_atom_site_refinement_flags
Ag Ag -0.18359(4) 0.02187(3) 0.92693(2) 0.03216(15) Uani 1 1 d .
S1 S -0.04203(12) 0.26234(9) 0.82627(7) 0.0217(2) Uani 1 1 d .
S2 S 0.34795(11) 0.18401(9) 0.94017(7) 0.0198(2) Uani 1 1 d .
F1 F 0.5352(3) -0.2868(3) 0.48767(19) 0.0336(5) Uani 1 1 d .
F2 F 0.3381(3) -0.0794(2) 0.56429(19) 0.0285(4) Uani 1 1 d .
F3 F 0.4658(3) -0.4520(2) 0.71378(19) 0.0294(5) Uani 1 1 d .
F4 F 0.2122(3) -0.3856(2) 0.60612(19) 0.0298(5) Uani 1 1 d .
O1 O 0.8005(4) -0.2524(4) 0.6356(3) 0.0422(7) Uani 1 1 d .
H1 H 0.8848 -0.2285 0.6786 0.054(16) Uiso 1 1 calc R
O2 O 0.6114(4) -0.0378(3) 0.7196(2) 0.0338(6) Uani 1 1 d .
O3 O 0.0451(4) -0.1784(3) 0.7769(3) 0.0373(7) Uani 1 1 d .
O4 O 0.3154(4) -0.2298(3) 0.8791(2) 0.0370(7) Uani 1 1 d .
C1 C 0.6383(5) -0.1561(4) 0.6572(3) 0.0233(7) Uani 1 1 d .
C2 C 0.4652(5) -0.2122(4) 0.5933(3) 0.0219(7) Uani 1 1 d .
C3 C 0.3384(5) -0.3242(4) 0.6762(3) 0.0202(6) Uani 1 1 d .
C4 C 0.2212(5) -0.2373(4) 0.7902(3) 0.0205(7) Uani 1 1 d .
C11 C -0.0968(6) 0.2667(5) 0.6669(4) 0.0365(9) Uani 1 1 d .
H11A H -0.0513 0.1634 0.6313 0.039(12) Uiso 1 1 calc R
H11B H -0.0295 0.3495 0.6213 0.037(11) Uiso 1 1 calc R
H11C H -0.2388 0.2897 0.6635 0.08(2) Uiso 1 1 calc R
C21 C 0.2710(5) 0.3756(4) 1.0128(3) 0.0278(7) Uani 1 1 d .
H21A H 0.2998 0.4624 0.9552 0.039(12) Uiso 1 1 calc R
H21B H 0.3425 0.3821 1.0837 0.068(17) Uiso 1 1 calc R
H21C H 0.1296 0.3844 1.0381 0.032(11) Uiso 1 1 calc R
C22 C 0.2278(5) 0.2107(4) 0.8002(3) 0.0224(7) Uani 1 1 d .
H22A H 0.2554 0.1114 0.7544 0.026(10) Uiso 1 1 calc R
H22B H 0.2853 0.2960 0.7497 0.035(11) Uiso 1 1 calc R

loop_
_atom_site_aniso_label
_atom_site_aniso_U_11
_atom_site_aniso_U_22
_atom_site_aniso_U_33
_atom_site_aniso_U_23
_atom_site_aniso_U_13
_atom_site_aniso_U_12
Ag 0.0290(2) 0.0399(2) 0.0292(2) 0.01121(13) -0.00389(13) -0.01397(13)
S1 0.0168(4) 0.0255(4) 0.0232(4) 0.0005(3) -0.0043(3) -0.0019(3)
S2 0.0144(4) 0.0234(4) 0.0214(4) 0.0019(3) -0.0029(3) -0.0014(3)
F1 0.0250(12) 0.0542(13) 0.0212(10) -0.0099(9) 0.0034(8) -0.0053(9)
F2 0.0220(11) 0.0350(11) 0.0282(10) 0.0098(8) -0.0062(8) -0.0014(8)
F3 0.0243(11) 0.0254(10) 0.0371(11) 0.0016(8) -0.0027(9) 0.0021(8)
F4 0.0216(11) 0.0380(11) 0.0323(11) -0.0124(9) -0.0043(8) -0.0085(8)
O1 0.0158(14) 0.0561(18) 0.0556(19) -0.0271(15) -0.0071(12) 0.0034(12)
O2 0.0279(15) 0.0363(14) 0.0381(15) -0.0099(12) -0.0084(11) 0.0002(11)
O3 0.0148(14) 0.0575(17) 0.0397(16) -0.0192(13) -0.0008(11) -0.0001(11)
O4 0.0368(16) 0.0478(16) 0.0261(13) -0.0058(11) -0.0127(12) 0.0079(12)
C1 0.0113(17) 0.0325(18) 0.0255(17) -0.0018(14) 0.0019(12) -0.0031(12)
C2 0.0146(17) 0.0312(17) 0.0191(16) -0.0004(13) -0.0003(12) -0.0006(12)
C3 0.0147(16) 0.0232(15) 0.0235(16) -0.0021(12) -0.0045(12) -0.0028(11)
C4 0.0185(18) 0.0224(15) 0.0209(16) 0.0006(12) 0.0009(13) -0.0069(12)
C11 0.035(2) 0.053(2) 0.0250(19) 0.0112(17) -0.0138(16) -0.0122(18)
C21 0.029(2) 0.0256(16) 0.0305(18) -0.0001(14) -0.0126(15) -0.0028(13)
C22 0.0196(18) 0.0304(17) 0.0169(15) 0.0010(12) 0.0010(12) -0.0054(13)

loop_
_atom_type_symbol
_atom_type_description
_atom_type_scat_dispersion_real
_atom_type_scat_dispersion_imag
_atom_type_scat_source
C C 0.0181 0.0091 'International Tables Vol C Tables 4.2.6.8 and 6.1.1.4'
H H 0.0000 0.0000 'International Tables Vol C Tables 4.2.6.8 and 6.1.1.4'
Ag Ag 0.1306 4.2820 'International Tables Vol C Tables 4.2.6.8 and 6.1.1.4'
F F 0.0727 0.0534 'International Tables Vol C Tables 4.2.6.8 and 6.1.1.4'
O O 0.0492 0.0322 'International Tables Vol C Tables 4.2.6.8 and 6.1.1.4'
S S 0.3331 0.5567 'International Tables Vol C Tables 4.2.6.8 and 6.1.1.4'

loop_
_geom_angle_atom_site_label_1
_geom_angle_atom_site_label_2
_geom_angle_atom_site_label_3
_geom_angle_site_symmetry_1
_geom_angle_site_symmetry_3
_geom_angle
_geom_angle_publ_flag
S1 AG S2 . 2_557 169.25(3) y
S1 AG O3 . . 92.54(7) y
S2 AG O3 2_557 . 97.73(7) y
S1 AG AG . 2_557 86.75(2) y
S2 AG AG 2_557 2_557 91.44(2) y
O3 AG AG . 2_557 82.53(6) y
C22 S1 C11 . . 98.20(18) y
C22 S1 AG . . 106.99(11) y
C11 S1 AG . . 106.47(14) y
C21 S2 C22 . . 101.78(16) y
C21 S2 AG . 2_557 106.07(13) y
C22 S2 AG . 2_557 108.16(11) y
C1 O1 H1 . . 109.5 ?
C4 O3 AG . . 126.0(2) y
O2 C1 O1 . . 128.0(3) y
O2 C1 C2 . . 120.7(3) y
O1 C1 C2 . . 111.2(3) y
F1 C2 F2 . . 107.7(3) y
F1 C2 C3 . . 109.5(3) y
F2 C2 C3 . . 106.5(2) y
F1 C2 C1 . . 110.9(3) y
F2 C2 C1 . . 108.9(3) y
C3 C2 C1 . . 113.1(3) y
F4 C3 F3 . . 106.8(2) y
F4 C3 C2 . . 108.2(3) y
F3 C3 C2 . . 107.3(3) y
F4 C3 C4 . . 111.2(3) y
F3 C3 C4 . . 110.1(3) y
C2 C3 C4 . . 113.0(3) y
O4 C4 O3 . . 128.5(3) y
O4 C4 C3 . . 115.7(3) y
O3 C4 C3 . . 115.7(3) y
S1 C11 H11A . . 109.5 ?
S1 C11 H11B . . 109.5 ?
H11A C11 H11B . . 109.5 ?
S1 C11 H11C . . 109.5 ?
H11A C11 H11C . . 109.5 ?
H11B C11 H11C . . 109.5 ?
S2 C21 H21A . . 109.5 ?
S2 C21 H21B . . 109.5 ?
H21A C21 H21B . . 109.5 ?
S2 C21 H21C . . 109.5 ?
H21A C21 H21C . . 109.5 ?
H21B C21 H21C . . 109.5 ?
S2 C22 S1 . . 113.52(17) y
S2 C22 H22A . . 108.9 ?
S1 C22 H22A . . 108.9 ?
S2 C22 H22B . . 108.9 ?
S1 C22 H22B . . 108.9 ?
H22A C22 H22B . . 107.7 ?

loop_
_geom_bond_atom_site_label_1
_geom_bond_atom_site_label_2
_geom_bond_site_symmetry_2
_geom_bond_distance
_geom_bond_publ_flag
Ag S1 . 2.4788(8) y
Ag S2 2_557 2.4793(8) y
Ag O3 . 2.628(2) y
Ag Ag 2_557 3.0670(5) y
S1 C22 . 1.817(3) y
S1 C11 . 1.812(4) y
S2 C21 . 1.802(3) y
S2 C22 . 1.798(3) y
S2 Ag 2_557 2.4793(8) y
F1 C2 . 1.342(4) y
F2 C2 . 1.367(4) y
F3 C3 . 1.367(4) y
F4 C3 . 1.355(4) y
O1 C1 . 1.286(4) y
O1 H1 . 0.82 ?
O2 C1 . 1.202(4) y
O3 C4 . 1.254(4) y
O4 C4 . 1.221(4) y
C1 C2 . 1.547(4) y
C2 C3 . 1.537(5) y
C3 C4 . 1.555(4) y
C11 H11a . 0.96 ?
C11 H11b . 0.96 ?
C11 H11c . 0.96 ?
C21 H21a . 0.96 ?
C21 H21b . 0.96 ?
C21 H21c . 0.96 ?
C22 H22a . 0.97 ?
C22 H22b . 0.97 ?

loop_
_geom_torsion_atom_site_label_1
_geom_torsion_atom_site_label_2
_geom_torsion_atom_site_label_3
_geom_torsion_atom_site_label_4
_geom_torsion_site_symmetry_1
_geom_torsion
S2 AG S1 C22 2_557 119.43(16)
O3 AG S1 C22 . -43.47(13)
AG AG S1 C22 2_557 38.90(11)
S2 AG S1 C11 2_557 -136.33(19)
O3 AG S1 C11 . 60.76(16)
AG AG S1 C11 2_557 143.13(15)
S1 AG O3 C4 . 85.3(3)
S2 AG O3 C4 2_557 -91.5(3)
AG AG O3 C4 2_557 -1.1(3)
O2 C1 C2 F1 . 149.8(3)
O1 C1 C2 F1 . -31.6(4)
O2 C1 C2 F2 . 31.4(4)
O1 C1 C2 F2 . -149.9(3)
O2 C1 C2 C3 . -86.8(4)
O1 C1 C2 C3 . 91.8(4)
F1 C2 C3 F4 . -46.6(3)
F2 C2 C3 F4 . 69.6(3)
C1 C2 C3 F4 . -170.8(2)
F1 C2 C3 F3 . 68.3(3)
F2 C2 C3 F3 . -175.5(2)
C1 C2 C3 F3 . -55.9(3)
F1 C2 C3 C4 . -170.1(3)
F2 C2 C3 C4 . -53.9(3)
C1 C2 C3 C4 . 65.7(4)
AG O3 C4 O4 . 8.6(5)
AG O3 C4 C3 . -168.1(2)
F4 C3 C4 O4 . 154.7(3)
F3 C3 C4 O4 . 36.6(4)
C2 C3 C4 O4 . -83.4(4)
F4 C3 C4 O3 . -28.1(4)
F3 C3 C4 O3 . -146.3(3)
C2 C3 C4 O3 . 93.7(4)
C21 S2 C22 S1 . -56.4(2)
AG S2 C22 S1 2_557 55.04(19)
C11 S1 C22 S2 . -177.33(19)
AG S1 C22 S2 . -67.23(18)
